data_7025645
loop_
_publ_author_name
'Boyle, Timothy J.'
'Raymond, Rebecca'
'Boye, Daniel M.'
'Ottley, Leigh Anna M.'
'Lu, Ping'

_publ_section_title
;
 Structurally characterized luminescent lanthanide zinc carboxylate
 precursors for Ln-Zn-O nanomaterials.
;
_journal_issue 34
_journal_name_full 'Dalton transactions (Cambridge, England : 2003)'
_journal_page_first 8050
_journal_page_last 8063
_journal_paper_doi 10.1039/c002492a
_journal_volume 39
_journal_year 2010
_chemical_formula_sum 'C24 H44 O8 Zn2'
_chemical_formula_weight 591.33
_chemical_name_common ZnONc
_chemical_name_systematic
;
?
;
_space_group_IT_number 76
_symmetry_cell_setting tetragonal
_symmetry_space_group_name_Hall 'P 4w'
_symmetry_space_group_name_H-M 'P 41'
_atom_sites_solution_hydrogens geom
_atom_sites_solution_primary direct
_atom_sites_solution_secondary difmap
_audit_creation_method SHELXL-97
_cell_angle_alpha 90.00
_cell_angle_beta 90.00
_cell_angle_gamma 90.00
_cell_formula_units_Z 4
_cell_length_a 11.5433(6)
_cell_length_b 11.5433(6)
_cell_length_c 22.9224(15)
_cell_measurement_reflns_used 7904
_cell_measurement_temperature 173(2)
_cell_measurement_theta_max 24.99
_cell_measurement_theta_min 2.50
_cell_volume 3054.4(3)
_computing_cell_refinement 'Bruker SMART'
_computing_data_collection 'Bruker SMART'
_computing_data_reduction 'Bruker SAINT'
_computing_molecular_graphics 'Bruker SHELXTL'
_computing_publication_material 'Bruker SHELXTL'
_computing_structure_refinement 'SHELXL-97 (Sheldrick, 1997)'
_computing_structure_solution 'SHELXS-97 (Sheldrick, 1990)'
_diffrn_ambient_temperature 173(2)
_diffrn_measured_fraction_theta_full 1.000
_diffrn_measured_fraction_theta_max 1.000
_diffrn_measurement_device_type 'CCD area detector'
_diffrn_measurement_method 'phi and omega scans'
_diffrn_radiation_monochromator graphite
_diffrn_radiation_source 'fine-focus sealed tube'
_diffrn_radiation_type MoK\a
_diffrn_radiation_wavelength 0.71073
_diffrn_reflns_av_R_equivalents 0.0321
_diffrn_reflns_av_sigmaI/netI 0.0353
_diffrn_reflns_limit_h_max 13
_diffrn_reflns_limit_h_min -13
_diffrn_reflns_limit_k_max 13
_diffrn_reflns_limit_k_min -13
_diffrn_reflns_limit_l_max 27
_diffrn_reflns_limit_l_min -27
_diffrn_reflns_number 22354
_diffrn_reflns_theta_full 25.34
_diffrn_reflns_theta_max 25.34
_diffrn_reflns_theta_min 1.76
_exptl_absorpt_coefficient_mu 1.609
_exptl_absorpt_correction_T_max 0.869
_exptl_absorpt_correction_T_min 0.749
_exptl_absorpt_correction_type empirical
_exptl_absorpt_process_details SADABS
_exptl_crystal_colour colorless
_exptl_crystal_density_diffrn 1.286
_exptl_crystal_density_meas ?
_exptl_crystal_density_method 'not measured'
_exptl_crystal_description irregular
_exptl_crystal_F_000 1248
_exptl_crystal_size_max 0.274
_exptl_crystal_size_mid 0.15
_exptl_crystal_size_min 0.087
_refine_diff_density_max 0.391
_refine_diff_density_min -0.195
_refine_diff_density_rms 0.051
_refine_ls_abs_structure_details 'Flack H D (1983), Acta Cryst. A39, 876-881'
_refine_ls_abs_structure_Flack 0.016(9)
_refine_ls_extinction_method none
_refine_ls_goodness_of_fit_ref 1.002
_refine_ls_hydrogen_treatment constr
_refine_ls_matrix_type full
_refine_ls_number_parameters 319
_refine_ls_number_reflns 5561
_refine_ls_number_restraints 1
_refine_ls_restrained_S_all 1.002
_refine_ls_R_factor_all 0.0306
_refine_ls_R_factor_gt 0.0276
_refine_ls_shift/su_max 0.004
_refine_ls_shift/su_mean 0.000
_refine_ls_structure_factor_coef Fsqd
_refine_ls_weighting_details 'calc w=1/[\s^2^(Fo^2^)+(0.0365P)^2^+0.0000P] where P=(Fo^2^+2Fc^2^)/3'
_refine_ls_weighting_scheme calc
_refine_ls_wR_factor_gt 0.0629
_refine_ls_wR_factor_ref 0.0644
_reflns_number_gt 5235
_reflns_number_total 5561
_reflns_threshold_expression >2sigma(I)
_cod_data_source_file c002492a.txt
_cod_data_source_block 6my172ss
_cod_depositor_comments
;
The following automatic conversions were performed:

'_symmetry_cell_setting' value 'Tetragonal' changed to 'tetragonal'
according to /home/saulius/struct/CIF-dictionaries/cif_core.dic
dictionary named 'cif_core.dic' version 2.4.2 from 2011-04-26.

Automatic conversion script
Id: cif_fix_values 1891 2012-01-12 08:04:46Z andrius 

The following automatic conversions were performed:

'_exptl_crystal_density_meas' value 'not_measured' was changed to '?'
- the value is perceived as not measured.

Automatic conversion script
Id: cif_fix_values 3008 2015-01-20 13:52:24Z robertas 
;
_cod_original_sg_symbol_H-M P4(1)
_cod_database_code 7025645

loop_
_symmetry_equiv_pos_as_xyz
'x, y, z'
'-x, -y, z+1/2'
'-y, x, z+1/4'
'y, -x, z+3/4'

loop_
_atom_site_label
_atom_site_type_symbol
_atom_site_fract_x
_atom_site_fract_y
_atom_site_fract_z
_atom_site_U_iso_or_equiv
_atom_site_adp_type
_atom_site_occupancy
_atom_site_symmetry_multiplicity
_atom_site_calc_flag
_atom_site_refinement_flags
Zn1 Zn 0.81310(3) 0.73973(2) 0.113269(11) 0.02616(8) Uani 1 1 d .
Zn2 Zn 0.73497(3) 0.95453(3) 0.031930(14) 0.03182(9) Uani 1 1 d .
O1 O 0.70400(18) 0.83731(18) 0.15541(9) 0.0379(5) Uani 1 1 d .
O2 O 0.6837(2) 1.00460(17) 0.10835(9) 0.0458(5) Uani 1 1 d .
O3 O 0.95910(16) 0.80850(18) 0.09035(9) 0.0371(5) Uani 1 1 d .
O4 O 0.90075(17) 0.93773(17) 0.02437(9) 0.0392(5) Uani 1 1 d .
O5 O 0.73927(18) 0.67562(17) 0.04343(8) 0.0407(5) Uani 1 1 d .
O6 O 0.6433(2) 0.82371(18) 0.00474(10) 0.0436(5) Uani 1 1 d .
O7 O 0.83602(18) 0.59862(16) 0.15763(8) 0.0349(5) Uani 1 1 d .
O8 O 0.70230(16) 1.07082(16) -0.02747(8) 0.0319(4) Uani 1 1 d .
C1 C 0.6708(3) 0.9400(3) 0.15212(12) 0.0350(7) Uani 1 1 d .
C2 C 0.6075(3) 0.9915(3) 0.20409(13) 0.0440(8) Uani 1 1 d .
H19A H 0.5274 0.9609 0.2041 0.053 Uiso 1 1 calc R
H19B H 0.6022 1.0763 0.1982 0.053 Uiso 1 1 calc R
C3 C 0.6593(3) 0.9701(3) 0.26425(12) 0.0364(7) Uani 1 1 d .
C4 C 0.5949(3) 1.0480(3) 0.30741(14) 0.0528(9) Uani 1 1 d .
H23A H 0.5124 1.0279 0.3074 0.079 Uiso 1 1 calc R
H23B H 0.6042 1.1292 0.2959 0.079 Uiso 1 1 calc R
H23C H 0.6267 1.0367 0.3466 0.079 Uiso 1 1 calc R
C5 C 0.7863(3) 1.0025(5) 0.2643(2) 0.0883(17) Uani 1 1 d .
H20A H 0.8182 0.9921 0.3036 0.132 Uiso 1 1 calc R
H20B H 0.7949 1.0837 0.2525 0.132 Uiso 1 1 calc R
H20C H 0.8283 0.9527 0.2368 0.132 Uiso 1 1 calc R
C6 C 0.6452(5) 0.8458(3) 0.28338(18) 0.0862(15) Uani 1 1 d .
H22A H 0.6904 0.7953 0.2577 0.129 Uiso 1 1 calc R
H22B H 0.5632 0.8242 0.2813 0.129 Uiso 1 1 calc R
H22C H 0.6727 0.8373 0.3236 0.129 Uiso 1 1 calc R
C7 C 0.9776(2) 0.8795(2) 0.05000(12) 0.0293(6) Uani 1 1 d .
C8 C 1.1005(2) 0.8947(2) 0.03023(13) 0.0337(6) Uani 1 1 d .
H9A H 1.1531 0.8624 0.0602 0.040 Uiso 1 1 calc R
H9B H 1.1174 0.9785 0.0266 0.040 Uiso 1 1 calc R
C9 C 1.1251(3) 0.8348(2) -0.02892(12) 0.0327(7) Uani 1 1 d .
C10 C 1.0845(3) 0.7094(3) -0.02671(15) 0.0512(9) Uani 1 1 d .
H15A H 0.9997 0.7073 -0.0245 0.077 Uiso 1 1 calc R
H15B H 1.1174 0.6714 0.0077 0.077 Uiso 1 1 calc R
H15C H 1.1102 0.6689 -0.0620 0.077 Uiso 1 1 calc R
C11 C 1.0666(4) 0.8977(3) -0.07873(15) 0.0594(10) Uani 1 1 d .
H11A H 1.0819 0.8566 -0.1153 0.089 Uiso 1 1 calc R
H11B H 1.0971 0.9767 -0.0814 0.089 Uiso 1 1 calc R
H11C H 0.9829 0.9005 -0.0717 0.089 Uiso 1 1 calc R
C12 C 1.2560(3) 0.8355(4) -0.03870(17) 0.0608(10) Uani 1 1 d .
H14A H 1.2940 0.7917 -0.0075 0.091 Uiso 1 1 calc R
H14B H 1.2842 0.9156 -0.0384 0.091 Uiso 1 1 calc R
H14C H 1.2737 0.7998 -0.0764 0.091 Uiso 1 1 calc R
C13 C 0.6648(3) 0.7174(3) 0.00962(12) 0.0351(7) Uani 1 1 d .
C14 C 0.5979(3) 0.6339(3) -0.02817(14) 0.0464(8) Uani 1 1 d .
H6A H 0.5143 0.6510 -0.0238 0.056 Uiso 1 1 calc R
H6B H 0.6111 0.5545 -0.0133 0.056 Uiso 1 1 calc R
C15 C 0.6279(3) 0.6360(3) -0.09334(13) 0.0393(7) Uani 1 1 d .
C16 C 0.7563(3) 0.6250(5) -0.10241(19) 0.0771(13) Uani 1 1 d .
H27A H 0.7730 0.6206 -0.1443 0.116 Uiso 1 1 calc R
H27B H 0.7843 0.5545 -0.0832 0.116 Uiso 1 1 calc R
H27C H 0.7955 0.6926 -0.0857 0.116 Uiso 1 1 calc R
C17 C 0.5849(5) 0.7458(4) -0.12156(18) 0.0976(18) Uani 1 1 d .
H16A H 0.6264 0.8123 -0.1052 0.146 Uiso 1 1 calc R
H16B H 0.5017 0.7544 -0.1141 0.146 Uiso 1 1 calc R
H16C H 0.5985 0.7421 -0.1637 0.146 Uiso 1 1 calc R
C18 C 0.5699(5) 0.5302(5) -0.12170(19) 0.1025(19) Uani 1 1 d .
H24A H 0.5836 0.5316 -0.1639 0.154 Uiso 1 1 calc R
H24B H 0.4863 0.5324 -0.1142 0.154 Uiso 1 1 calc R
H24C H 0.6026 0.4591 -0.1051 0.154 Uiso 1 1 calc R
C19 C 0.8916(2) 0.6071(3) 0.20496(12) 0.0308(6) Uani 1 1 d .
C20 C 0.9099(3) 0.4978(3) 0.23952(15) 0.0457(8) Uani 1 1 d .
H12A H 0.9581 0.5165 0.2740 0.055 Uiso 1 1 calc R
H12B H 0.9543 0.4426 0.2152 0.055 Uiso 1 1 calc R
C21 C 0.7999(3) 0.4375(3) 0.26054(15) 0.0503(9) Uani 1 1 d .
C22 C 0.7413(5) 0.3760(5) 0.2117(2) 0.123(3) Uani 1 1 d .
H25A H 0.6625 0.3546 0.2235 0.185 Uiso 1 1 calc R
H25B H 0.7850 0.3060 0.2018 0.185 Uiso 1 1 calc R
H25C H 0.7377 0.4271 0.1776 0.185 Uiso 1 1 calc R
C23 C 0.7235(6) 0.5263(5) 0.2885(4) 0.159(4) Uani 1 1 d .
H26A H 0.7191 0.5950 0.2635 0.239 Uiso 1 1 calc R
H26B H 0.7557 0.5481 0.3265 0.239 Uiso 1 1 calc R
H26C H 0.6457 0.4941 0.2939 0.239 Uiso 1 1 calc R
C24 C 0.8340(4) 0.3473(3) 0.30640(17) 0.0763(13) Uani 1 1 d .
H17A H 0.7643 0.3084 0.3209 0.114 Uiso 1 1 calc R
H17B H 0.8737 0.3859 0.3389 0.114 Uiso 1 1 calc R
H17C H 0.8860 0.2901 0.2888 0.114 Uiso 1 1 calc R

loop_
_atom_site_aniso_label
_atom_site_aniso_U_11
_atom_site_aniso_U_22
_atom_site_aniso_U_33
_atom_site_aniso_U_23
_atom_site_aniso_U_13
_atom_site_aniso_U_12
Zn1 0.03293(17) 0.02783(16) 0.01771(14) 0.00091(13) 0.00085(13) 0.00125(13)
Zn2 0.03763(19) 0.03093(18) 0.02690(16) 0.00495(14) 0.00144(14) 0.00423(14)
O1 0.0451(13) 0.0402(12) 0.0283(11) -0.0003(9) 0.0098(9) 0.0093(10)
O2 0.0627(14) 0.0448(12) 0.0300(12) 0.0002(10) 0.0077(11) 0.0117(11)
O3 0.0326(11) 0.0507(12) 0.0278(10) 0.0088(9) 0.0029(8) -0.0030(9)
O4 0.0382(11) 0.0379(11) 0.0414(12) 0.0068(10) 0.0032(10) 0.0022(9)
O5 0.0613(14) 0.0368(11) 0.0241(11) -0.0033(9) -0.0151(10) 0.0014(10)
O6 0.0501(13) 0.0353(12) 0.0452(13) 0.0072(10) -0.0134(10) -0.0032(10)
O7 0.0476(12) 0.0296(11) 0.0276(11) 0.0049(8) -0.0122(9) -0.0010(9)
O8 0.0319(11) 0.0364(11) 0.0272(10) 0.0090(8) 0.0031(8) 0.0043(8)
C1 0.0316(16) 0.0443(19) 0.0292(16) -0.0066(13) 0.0010(12) 0.0047(13)
C2 0.0439(18) 0.053(2) 0.0351(17) -0.0079(15) 0.0067(15) 0.0122(15)
C3 0.0343(16) 0.0457(18) 0.0293(15) -0.0124(13) -0.0038(12) 0.0061(13)
C4 0.050(2) 0.070(2) 0.0383(19) -0.0219(17) 0.0038(15) 0.0119(18)
C5 0.042(2) 0.139(4) 0.084(3) -0.069(3) -0.005(2) 0.007(2)
C6 0.158(5) 0.062(3) 0.038(2) 0.007(2) 0.034(3) 0.026(3)
C7 0.0348(15) 0.0287(15) 0.0244(14) -0.0058(11) 0.0018(12) -0.0023(12)
C8 0.0381(16) 0.0363(15) 0.0266(14) -0.0037(13) 0.0007(13) -0.0078(12)
C9 0.0379(17) 0.0351(16) 0.0251(14) -0.0030(12) 0.0047(12) -0.0057(12)
C10 0.071(2) 0.0368(18) 0.046(2) -0.0107(15) 0.0192(18) -0.0087(16)
C11 0.082(3) 0.065(2) 0.0311(19) 0.0083(17) 0.0033(18) 0.018(2)
C12 0.042(2) 0.087(3) 0.054(2) -0.019(2) 0.0181(17) -0.0124(19)
C13 0.0439(18) 0.0403(18) 0.0210(14) 0.0030(12) 0.0004(13) -0.0079(14)
C14 0.057(2) 0.052(2) 0.0304(17) 0.0034(15) -0.0102(15) -0.0158(16)
C15 0.0428(18) 0.0498(19) 0.0254(15) -0.0006(14) -0.0080(13) 0.0062(14)
C16 0.063(3) 0.114(4) 0.054(3) -0.021(3) 0.001(2) 0.024(3)
C17 0.143(5) 0.113(4) 0.036(2) 0.025(2) 0.003(3) 0.069(3)
C18 0.126(4) 0.135(5) 0.047(3) -0.027(3) -0.011(3) -0.049(4)
C19 0.0288(14) 0.0360(16) 0.0275(16) 0.0041(12) -0.0023(12) 0.0006(12)
C20 0.054(2) 0.0369(18) 0.0463(19) 0.0109(15) -0.0188(16) 0.0009(15)
C21 0.059(2) 0.0425(19) 0.049(2) 0.0203(16) 0.0051(17) 0.0041(16)
C22 0.152(5) 0.112(4) 0.106(4) 0.068(4) -0.079(4) -0.092(4)
C23 0.172(6) 0.104(4) 0.201(8) 0.077(5) 0.142(6) 0.059(4)
C24 0.121(4) 0.055(2) 0.053(3) 0.027(2) -0.014(2) -0.012(2)

loop_
_atom_type_symbol
_atom_type_description
_atom_type_scat_dispersion_real
_atom_type_scat_dispersion_imag
_atom_type_scat_source
C C 0.0033 0.0016 'International Tables Vol C Tables 4.2.6.8 and 6.1.1.4'
H H 0.0000 0.0000 'International Tables Vol C Tables 4.2.6.8 and 6.1.1.4'
O O 0.0106 0.0060 'International Tables Vol C Tables 4.2.6.8 and 6.1.1.4'
Zn Zn 0.2839 1.4301 'International Tables Vol C Tables 4.2.6.8 and 6.1.1.4'

loop_
_geom_angle_atom_site_label_1
_geom_angle_atom_site_label_2
_geom_angle_atom_site_label_3
_geom_angle
_geom_angle_site_symmetry_1
O3 Zn1 O7 111.61(9) .
O3 Zn1 O1 117.44(9) .
O7 Zn1 O1 108.32(9) .
O3 Zn1 O5 108.18(9) .
O7 Zn1 O5 99.83(8) .
O1 Zn1 O5 110.04(9) .
O4 Zn2 O2 114.46(9) .
O4 Zn2 O6 115.60(10) .
O2 Zn2 O6 110.78(10) .
O4 Zn2 O8 101.43(8) .
O2 Zn2 O8 111.53(8) .
O6 Zn2 O8 101.85(9) .
C1 O1 Zn1 135.9(2) .
C1 O2 Zn2 125.47(19) .
C7 O3 Zn1 128.07(18) .
C7 O4 Zn2 135.26(19) .
C13 O5 Zn1 131.16(19) .
C13 O6 Zn2 128.4(2) .
C19 O7 Zn1 117.03(18) .
C19 O8 Zn2 129.44(18) 4_574
O1 C1 O2 125.0(3) .
O1 C1 C2 118.2(3) .
O2 C1 C2 116.8(3) .
C1 C2 C3 117.2(3) .
C1 C2 H19A 108.0 .
C3 C2 H19A 108.0 .
C1 C2 H19B 108.0 .
C3 C2 H19B 108.0 .
H19A C2 H19B 107.2 .
C6 C3 C5 109.9(4) .
C6 C3 C2 112.0(3) .
C5 C3 C2 109.9(3) .
C6 C3 C4 108.5(3) .
C5 C3 C4 109.0(3) .
C2 C3 C4 107.4(2) .
C3 C4 H23A 109.5 .
C3 C4 H23B 109.5 .
H23A C4 H23B 109.5 .
C3 C4 H23C 109.5 .
H23A C4 H23C 109.5 .
H23B C4 H23C 109.5 .
C3 C5 H20A 109.5 .
C3 C5 H20B 109.5 .
H20A C5 H20B 109.5 .
C3 C5 H20C 109.5 .
H20A C5 H20C 109.5 .
H20B C5 H20C 109.5 .
C3 C6 H22A 109.5 .
C3 C6 H22B 109.5 .
H22A C6 H22B 109.5 .
C3 C6 H22C 109.5 .
H22A C6 H22C 109.5 .
H22B C6 H22C 109.5 .
O3 C7 O4 125.0(3) .
O3 C7 C8 117.4(3) .
O4 C7 C8 117.6(3) .
C7 C8 C9 112.7(2) .
C7 C8 H9A 109.0 .
C9 C8 H9A 109.0 .
C7 C8 H9B 109.0 .
C9 C8 H9B 109.0 .
H9A C8 H9B 107.8 .
C11 C9 C10 110.1(3) .
C11 C9 C12 109.2(3) .
C10 C9 C12 108.4(3) .
C11 C9 C8 111.4(3) .
C10 C9 C8 109.8(2) .
C12 C9 C8 107.9(2) .
C9 C10 H15A 109.5 .
C9 C10 H15B 109.5 .
H15A C10 H15B 109.5 .
C9 C10 H15C 109.5 .
H15A C10 H15C 109.5 .
H15B C10 H15C 109.5 .
C9 C11 H11A 109.5 .
C9 C11 H11B 109.5 .
H11A C11 H11B 109.5 .
C9 C11 H11C 109.5 .
H11A C11 H11C 109.5 .
H11B C11 H11C 109.5 .
C9 C12 H14A 109.5 .
C9 C12 H14B 109.5 .
H14A C12 H14B 109.5 .
C9 C12 H14C 109.5 .
H14A C12 H14C 109.5 .
H14B C12 H14C 109.5 .
O5 C13 O6 124.5(3) .
O5 C13 C14 117.4(3) .
O6 C13 C14 118.1(3) .
C13 C14 C15 115.7(3) .
C13 C14 H6A 108.4 .
C15 C14 H6A 108.4 .
C13 C14 H6B 108.4 .
C15 C14 H6B 108.4 .
H6A C14 H6B 107.4 .
C16 C15 C17 109.7(4) .
C16 C15 C14 110.9(3) .
C17 C15 C14 110.9(3) .
C16 C15 C18 107.7(3) .
C17 C15 C18 110.0(4) .
C14 C15 C18 107.5(3) .
C15 C16 H27A 109.5 .
C15 C16 H27B 109.5 .
H27A C16 H27B 109.5 .
C15 C16 H27C 109.5 .
H27A C16 H27C 109.5 .
H27B C16 H27C 109.5 .
C15 C17 H16A 109.5 .
C15 C17 H16B 109.5 .
H16A C17 H16B 109.5 .
C15 C17 H16C 109.5 .
H16A C17 H16C 109.5 .
H16B C17 H16C 109.5 .
C15 C18 H24A 109.5 .
C15 C18 H24B 109.5 .
H24A C18 H24B 109.5 .
C15 C18 H24C 109.5 .
H24A C18 H24C 109.5 .
H24B C18 H24C 109.5 .
O8 C19 O7 121.4(3) 3_755
O8 C19 C20 121.3(3) 3_755
O7 C19 C20 117.3(3) .
C19 C20 C21 115.6(3) .
C19 C20 H12A 108.4 .
C21 C20 H12A 108.4 .
C19 C20 H12B 108.4 .
C21 C20 H12B 108.4 .
H12A C20 H12B 107.5 .
C22 C21 C23 112.4(5) .
C22 C21 C20 111.0(4) .
C23 C21 C20 108.2(4) .
C22 C21 C24 108.1(3) .
C23 C21 C24 108.9(4) .
C20 C21 C24 108.2(3) .
C21 C22 H25A 109.5 .
C21 C22 H25B 109.5 .
H25A C22 H25B 109.5 .
C21 C22 H25C 109.5 .
H25A C22 H25C 109.5 .
H25B C22 H25C 109.5 .
C21 C23 H26A 109.5 .
C21 C23 H26B 109.5 .
H26A C23 H26B 109.5 .
C21 C23 H26C 109.5 .
H26A C23 H26C 109.5 .
H26B C23 H26C 109.5 .
C21 C24 H17A 109.5 .
C21 C24 H17B 109.5 .
H17A C24 H17B 109.5 .
C21 C24 H17C 109.5 .
H17A C24 H17C 109.5 .
H17B C24 H17C 109.5 .

loop_
_geom_bond_atom_site_label_1
_geom_bond_atom_site_label_2
_geom_bond_distance
_geom_bond_site_symmetry_2
Zn1 O3 1.9356(19) .
Zn1 O7 1.9384(18) .
Zn1 O1 1.9463(19) .
Zn1 O5 1.9587(19) .
Zn2 O4 1.931(2) .
Zn2 O2 1.937(2) .
Zn2 O6 1.947(2) .
Zn2 O8 1.9489(19) .
O1 C1 1.248(4) .
O2 C1 1.259(4) .
O3 C7 1.254(3) .
O4 C7 1.259(3) .
O5 C13 1.253(3) .
O6 C13 1.257(4) .
O7 C19 1.264(3) .
O8 C19 1.248(3) 4_574
C1 C2 1.519(4) .
C2 C3 1.523(4) .
C2 H19A 0.9900 .
C2 H19B 0.9900 .
C3 C6 1.509(5) .
C3 C5 1.513(5) .
C3 C4 1.530(4) .
C4 H23A 0.9800 .
C4 H23B 0.9800 .
C4 H23C 0.9800 .
C5 H20A 0.9800 .
C5 H20B 0.9800 .
C5 H20C 0.9800 .
C6 H22A 0.9800 .
C6 H22B 0.9800 .
C6 H22C 0.9800 .
C7 C8 1.499(4) .
C8 C9 1.549(4) .
C8 H9A 0.9900 .
C8 H9B 0.9900 .
C9 C11 1.512(4) .
C9 C10 1.522(4) .
C9 C12 1.527(4) .
C10 H15A 0.9800 .
C10 H15B 0.9800 .
C10 H15C 0.9800 .
C11 H11A 0.9800 .
C11 H11B 0.9800 .
C11 H11C 0.9800 .
C12 H14A 0.9800 .
C12 H14B 0.9800 .
C12 H14C 0.9800 .
C13 C14 1.509(4) .
C14 C15 1.534(4) .
C14 H6A 0.9900 .
C14 H6B 0.9900 .
C15 C16 1.502(5) .
C15 C17 1.507(5) .
C15 C18 1.538(5) .
C16 H27A 0.9800 .
C16 H27B 0.9800 .
C16 H27C 0.9800 .
C17 H16A 0.9800 .
C17 H16B 0.9800 .
C17 H16C 0.9800 .
C18 H24A 0.9800 .
C18 H24B 0.9800 .
C18 H24C 0.9800 .
C19 O8 1.248(3) 3_755
C19 C20 1.505(4) .
C20 C21 1.527(5) .
C20 H12A 0.9900 .
C20 H12B 0.9900 .
C21 C22 1.488(6) .
C21 C23 1.497(6) .
C21 C24 1.531(5) .
C22 H25A 0.9800 .
C22 H25B 0.9800 .
C22 H25C 0.9800 .
C23 H26A 0.9800 .
C23 H26B 0.9800 .
C23 H26C 0.9800 .
C24 H17A 0.9800 .
C24 H17B 0.9800 .
C24 H17C 0.9800 .
